data_1530012
loop_
_publ_author_name
'Gorbunova, Yu.E.'
'Kokunov, Yu.V.'
'Linde, S.A.'
'Pakhomov, V.I.'
'Buslaev, Yu.A.'

_publ_section_title
;
 Structure of crystalline oxofluoride compounds of tellurium(IV)
;
_journal_name_full
;
Koordinatsionnaya Khimiya (= Coordination Chemistry (USSR))
;
_journal_page_first 389
_journal_page_last 395
_journal_volume 8
_journal_year 1982
_chemical_formula_sum 'F4 H2 O3 Te2'
_chemical_name_systematic 'Te2 O (O H)2 F4'
_space_group_IT_number 43
_symmetry_space_group_name_Hall 'F -2d 2'
_symmetry_space_group_name_H-M 'F 2 d d'
_cell_angle_alpha 90
_cell_angle_beta 90
_cell_angle_gamma 90
_cell_formula_units_Z 8
_cell_length_a 4.761
_cell_length_b 11.634
_cell_length_c 20.931
_cell_volume 1159.357
_citation_journal_id_ASTM KOKHDC
_cod_data_source_file Gorbunova_KOKHDC_1982_786.cif
_cod_data_source_block H2F4O3Te2
_cod_original_sg_symbol_Hall 'F 2 -2d (z,x,y)'
_cod_original_formula_sum 'H2 F4 O3 Te2'
_cod_database_code 1530012

loop_
_symmetry_equiv_pos_as_xyz
x,y,z
x,-y,-z
x+1/4,-y+1/4,z+1/4
x+1/4,y+3/4,-z+3/4
x+1/2,y,z+1/2
x+1/2,-y,-z+1/2
x+3/4,-y+1/4,z+3/4
x+3/4,y+3/4,-z+5/4
x+1/2,y+1/2,z
x+1/2,-y+1/2,-z
x+3/4,-y+3/4,z+1/4
x+3/4,y+5/4,-z+3/4
x,y+1/2,z+1/2
x,-y+1/2,-z+1/2
x+1/4,-y+3/4,z+3/4
x+1/4,y+5/4,-z+5/4

loop_
_atom_site_label
_atom_site_type_symbol
_atom_site_fract_x
_atom_site_fract_y
_atom_site_fract_z
_atom_site_occupancy
_atom_site_U_iso_or_equiv
Te1 Te+4 0.1 0.14107 0.19841 1 0.0
H1 H+1 0.372 0.122 0.117 1 0.0
O1 O-2 0.045 0 0 1 0.0
F1 F-1 0.616 0.468 0.4302 1 0.0
F2 F-1 0.682 0.203 0.4634 1 0.0
O2 O-2 0.519 0.435 0.1296 1 0.0
